data_7106472
loop_
_publ_author_name
'Zheng-Jie Zhang'
'Wei Shi'
'Zheng Niu'
'Huan-Huan Li'
'Bin Zhao'
'Peng Cheng'
'Dai-Zheng Liao'
'Shi-Ping Yan'

_publ_section_title
;
 A new type of polyhedron-based metal-organic frameworks with
 interpenetrating cationic and anionic nets demonstrating ion exchange,
 adsorption and luminescent properties
;
_journal_name_full Chem.Commun.
_journal_page_first 6425
_journal_paper_doi 10.1039/c1cc00047k
_journal_volume 47
_journal_year 2011
_chemical_formula_sum 'C2688 H1856 N192 O1408 Zn192'
_chemical_formula_weight 71922.72
_chemical_name_systematic
;
?
;
_space_group_IT_number 226
_symmetry_cell_setting cubic
_symmetry_space_group_name_Hall '-F 4a 2 3'
_symmetry_space_group_name_H-M 'F m -3 c'
_atom_sites_solution_hydrogens geom
_atom_sites_solution_primary direct
_atom_sites_solution_secondary difmap
_audit_creation_method SHELXL-97
_cell_angle_alpha 90.00
_cell_angle_beta 90.00
_cell_angle_gamma 90.00
_cell_formula_units_Z 2
_cell_length_a 63.0890(3)
_cell_length_b 63.0890(3)
_cell_length_c 63.0890(3)
_cell_measurement_reflns_used 9514
_cell_measurement_temperature 150(2)
_cell_measurement_theta_max 25.01
_cell_measurement_theta_min 2.42
_cell_volume 251108(2)
_computing_cell_refinement CrysAlisPro
_computing_data_collection CrysAlisPro
_computing_data_reduction CrysAlisPro
_computing_molecular_graphics Diamond
_computing_publication_material Diamond
_computing_structure_refinement 'SHELXL-97 (Sheldrick, 1997)'
_computing_structure_solution 'SHELXS-97 (Sheldrick, 1990)'
_diffrn_ambient_temperature 150(2)
_diffrn_measured_fraction_theta_full 0.998
_diffrn_measured_fraction_theta_max 0.998
_diffrn_measurement_device_type 'Oxford supernova'
_diffrn_radiation_monochromator graphite
_diffrn_radiation_source 'fine-focus sealed tube'
_diffrn_radiation_type MoK\a
_diffrn_radiation_wavelength 0.71073
_diffrn_reflns_av_R_equivalents 0.0310
_diffrn_reflns_av_sigmaI/netI 0.0320
_diffrn_reflns_limit_h_max 55
_diffrn_reflns_limit_h_min -43
_diffrn_reflns_limit_k_max 74
_diffrn_reflns_limit_k_min -15
_diffrn_reflns_limit_l_max 67
_diffrn_reflns_limit_l_min -13
_diffrn_reflns_number 50289
_diffrn_reflns_theta_full 25.01
_diffrn_reflns_theta_max 25.01
_diffrn_reflns_theta_min 2.42
_exptl_absorpt_coefficient_mu 0.961
_exptl_absorpt_correction_T_max 0.9100
_exptl_absorpt_correction_T_min 0.9100
_exptl_absorpt_correction_type multi-scan
_exptl_absorpt_process_details SADRS
_exptl_crystal_colour Colorless
_exptl_crystal_density_diffrn 0.951
_exptl_crystal_density_method 'not measured'
_exptl_crystal_description Block
_exptl_crystal_F_000 72704
_exptl_crystal_size_max 0.10
_exptl_crystal_size_mid 0.10
_exptl_crystal_size_min 0.10
_platon_squeeze_details
;
;
_refine_diff_density_max 1.322
_refine_diff_density_min -0.629
_refine_diff_density_rms 0.095
_refine_ls_extinction_method none
_refine_ls_goodness_of_fit_ref 1.032
_refine_ls_hydrogen_treatment constr
_refine_ls_matrix_type full
_refine_ls_number_parameters 437
_refine_ls_number_reflns 9514
_refine_ls_number_restraints 0
_refine_ls_restrained_S_all 1.032
_refine_ls_R_factor_all 0.0823
_refine_ls_R_factor_gt 0.0582
_refine_ls_shift/su_max 0.001
_refine_ls_shift/su_mean 0.000
_refine_ls_structure_factor_coef Fsqd
_refine_ls_weighting_details 'calc w=1/[\s^2^(Fo^2^)+(0.1315P)^2^+0.0000P] where P=(Fo^2^+2Fc^2^)/3'
_refine_ls_weighting_scheme calc
_refine_ls_wR_factor_gt 0.2037
_refine_ls_wR_factor_ref 0.2119
_reflns_number_gt 5335
_reflns_number_total 9514
_reflns_threshold_expression >2sigma(I)
_cod_data_source_file c1cc00047k.txt
_cod_data_source_block 1
_cod_original_sg_symbol_H-M Fm-3c
_cod_database_code 7106472

loop_
_symmetry_equiv_pos_as_xyz
'x, y, z'
'-y, x, z+1/2'
'-x, -y, z'
'y, -x, z+1/2'
'x, -y, -z'
'y, x, -z+1/2'
'-x, y, -z'
'-y, -x, -z+1/2'
'z, x, y'
'-x, z, y+1/2'
'-z, -x, y'
'x, -z, y+1/2'
'z, -x, -y'
'x, z, -y+1/2'
'-z, x, -y'
'-x, -z, -y+1/2'
'y, z, x'
'-z+1/2, -y, -x'
'-z+1/2, y, x'
'z+1/2, y, -x'
'z+1/2, -y, x'
'y, -z+1/2, -x+1/2'
'-y, -z+1/2, x+1/2'
'-y, z+1/2, -x+1/2'
'x, y+1/2, z+1/2'
'-y, x+1/2, z+1'
'-x, -y+1/2, z+1/2'
'y, -x+1/2, z+1'
'x, -y+1/2, -z+1/2'
'y, x+1/2, -z+1'
'-x, y+1/2, -z+1/2'
'-y, -x+1/2, -z+1'
'z, x+1/2, y+1/2'
'-x, z+1/2, y+1'
'-z, -x+1/2, y+1/2'
'x, -z+1/2, y+1'
'z, -x+1/2, -y+1/2'
'x, z+1/2, -y+1'
'-z, x+1/2, -y+1/2'
'-x, -z+1/2, -y+1'
'y, z+1/2, x+1/2'
'-z+1/2, -y+1/2, -x+1/2'
'-z+1/2, y+1/2, x+1/2'
'z+1/2, y+1/2, -x+1/2'
'z+1/2, -y+1/2, x+1/2'
'y, -z+1, -x+1'
'-y, -z+1, x+1'
'-y, z+1, -x+1'
'x+1/2, y, z+1/2'
'-y+1/2, x, z+1'
'-x+1/2, -y, z+1/2'
'y+1/2, -x, z+1'
'x+1/2, -y, -z+1/2'
'y+1/2, x, -z+1'
'-x+1/2, y, -z+1/2'
'-y+1/2, -x, -z+1'
'z+1/2, x, y+1/2'
'-x+1/2, z, y+1'
'-z+1/2, -x, y+1/2'
'x+1/2, -z, y+1'
'z+1/2, -x, -y+1/2'
'x+1/2, z, -y+1'
'-z+1/2, x, -y+1/2'
'-x+1/2, -z, -y+1'
'y+1/2, z, x+1/2'
'-z+1, -y, -x+1/2'
'-z+1, y, x+1/2'
'z+1, y, -x+1/2'
'z+1, -y, x+1/2'
'y+1/2, -z+1/2, -x+1'
'-y+1/2, -z+1/2, x+1'
'-y+1/2, z+1/2, -x+1'
'x+1/2, y+1/2, z'
'-y+1/2, x+1/2, z+1/2'
'-x+1/2, -y+1/2, z'
'y+1/2, -x+1/2, z+1/2'
'x+1/2, -y+1/2, -z'
'y+1/2, x+1/2, -z+1/2'
'-x+1/2, y+1/2, -z'
'-y+1/2, -x+1/2, -z+1/2'
'z+1/2, x+1/2, y'
'-x+1/2, z+1/2, y+1/2'
'-z+1/2, -x+1/2, y'
'x+1/2, -z+1/2, y+1/2'
'z+1/2, -x+1/2, -y'
'x+1/2, z+1/2, -y+1/2'
'-z+1/2, x+1/2, -y'
'-x+1/2, -z+1/2, -y+1/2'
'y+1/2, z+1/2, x'
'-z+1, -y+1/2, -x'
'-z+1, y+1/2, x'
'z+1, y+1/2, -x'
'z+1, -y+1/2, x'
'y+1/2, -z+1, -x+1/2'
'-y+1/2, -z+1, x+1/2'
'-y+1/2, z+1, -x+1/2'
'-x, -y, -z'
'y, -x, -z-1/2'
'x, y, -z'
'-y, x, -z-1/2'
'-x, y, z'
'-y, -x, z-1/2'
'x, -y, z'
'y, x, z-1/2'
'-z, -x, -y'
'x, -z, -y-1/2'
'z, x, -y'
'-x, z, -y-1/2'
'-z, x, y'
'-x, -z, y-1/2'
'z, -x, y'
'x, z, y-1/2'
'-y, -z, -x'
'z-1/2, y, x'
'z-1/2, -y, -x'
'-z-1/2, -y, x'
'-z-1/2, y, -x'
'-y, z-1/2, x-1/2'
'y, z-1/2, -x-1/2'
'y, -z-1/2, x-1/2'
'-x, -y+1/2, -z+1/2'
'y, -x+1/2, -z'
'x, y+1/2, -z+1/2'
'-y, x+1/2, -z'
'-x, y+1/2, z+1/2'
'-y, -x+1/2, z'
'x, -y+1/2, z+1/2'
'y, x+1/2, z'
'-z, -x+1/2, -y+1/2'
'x, -z+1/2, -y'
'z, x+1/2, -y+1/2'
'-x, z+1/2, -y'
'-z, x+1/2, y+1/2'
'-x, -z+1/2, y'
'z, -x+1/2, y+1/2'
'x, z+1/2, y'
'-y, -z+1/2, -x+1/2'
'z-1/2, y+1/2, x+1/2'
'z-1/2, -y+1/2, -x+1/2'
'-z-1/2, -y+1/2, x+1/2'
'-z-1/2, y+1/2, -x+1/2'
'-y, z, x'
'y, z, -x'
'y, -z, x'
'-x+1/2, -y, -z+1/2'
'y+1/2, -x, -z'
'x+1/2, y, -z+1/2'
'-y+1/2, x, -z'
'-x+1/2, y, z+1/2'
'-y+1/2, -x, z'
'x+1/2, -y, z+1/2'
'y+1/2, x, z'
'-z+1/2, -x, -y+1/2'
'x+1/2, -z, -y'
'z+1/2, x, -y+1/2'
'-x+1/2, z, -y'
'-z+1/2, x, y+1/2'
'-x+1/2, -z, y'
'z+1/2, -x, y+1/2'
'x+1/2, z, y'
'-y+1/2, -z, -x+1/2'
'z, y, x+1/2'
'z, -y, -x+1/2'
'-z, -y, x+1/2'
'-z, y, -x+1/2'
'-y+1/2, z-1/2, x'
'y+1/2, z-1/2, -x'
'y+1/2, -z-1/2, x'
'-x+1/2, -y+1/2, -z'
'y+1/2, -x+1/2, -z-1/2'
'x+1/2, y+1/2, -z'
'-y+1/2, x+1/2, -z-1/2'
'-x+1/2, y+1/2, z'
'-y+1/2, -x+1/2, z-1/2'
'x+1/2, -y+1/2, z'
'y+1/2, x+1/2, z-1/2'
'-z+1/2, -x+1/2, -y'
'x+1/2, -z+1/2, -y-1/2'
'z+1/2, x+1/2, -y'
'-x+1/2, z+1/2, -y-1/2'
'-z+1/2, x+1/2, y'
'-x+1/2, -z+1/2, y-1/2'
'z+1/2, -x+1/2, y'
'x+1/2, z+1/2, y-1/2'
'-y+1/2, -z+1/2, -x'
'z, y+1/2, x'
'z, -y+1/2, -x'
'-z, -y+1/2, x'
'-z, y+1/2, -x'
'-y+1/2, z, x-1/2'
'y+1/2, z, -x-1/2'
'y+1/2, -z, x-1/2'

loop_
_atom_site_label
_atom_site_type_symbol
_atom_site_fract_x
_atom_site_fract_y
_atom_site_fract_z
_atom_site_U_iso_or_equiv
_atom_site_adp_type
_atom_site_occupancy
_atom_site_symmetry_multiplicity
_atom_site_calc_flag
_atom_site_refinement_flags
_atom_site_disorder_assembly
_atom_site_disorder_group
O1 O 0.14588(7) 0.47782(6) 0.02213(6) 0.0701(11) Uani 1 1 d . . .
O12 O 0.22457(5) 0.26948(5) 0.10757(5) 0.0466(8) Uani 1 1 d . . .
Zn5 Zn 0.2500 0.2500 0.066131(15) 0.0285(2) Uani 1 4 d S . .
Zn2 Zn 0.187161(15) 0.5000 0.0000 0.0312(3) Uani 1 4 d S . .
Zn6 Zn 0.2500 0.2500 0.113357(15) 0.0299(2) Uani 1 4 d S . .
Zn1 Zn 0.139731(15) 0.5000 0.0000 0.0319(3) Uani 1 4 d S . .
Zn4 Zn 0.111559(8) 0.388441(8) 0.111559(8) 0.0401(3) Uani 1 3 d S . .
Zn3 Zn 0.077711(8) 0.422289(8) 0.077711(8) 0.0413(3) Uani 1 3 d S . .
Zn7 Zn 0.166686(8) 0.333314(8) 0.166686(8) 0.0340(2) Uani 1 3 d S . .
O13 O 0.17456(5) 0.31957(5) 0.14040(5) 0.0492(9) Uani 1 1 d . . .
O11 O 0.22047(4) 0.26121(5) 0.07313(5) 0.0493(8) Uani 1 1 d . . .
C27 C 0.16919(10) 0.30414(12) 0.0000 0.0470(17) Uani 1 2 d S . .
H27 H 0.1821 0.3112 0.0000 0.056 Uiso 1 2 calc SR . .
C30 C 0.21473(7) 0.27024(7) 0.09004(8) 0.0375(10) Uani 1 1 d . . .
C28 C 0.14832(10) 0.31527(10) 0.0000 0.0409(16) Uani 1 2 d S . .
H28 H 0.1503 0.3307 0.0000 0.049 Uiso 1 2 calc SR . .
C22 C 0.14696(7) 0.31354(7) 0.03919(7) 0.0424(11) Uani 1 1 d . . .
O8 O 0.05940(7) 0.44060(7) 0.05940(7) 0.090(2) Uani 1 3 d S . .
C23 C 0.14425(7) 0.27712(7) 0.04018(7) 0.0392(11) Uani 1 1 d . . .
O15 O 0.14606(5) 0.25929(6) 0.04691(5) 0.0535(9) Uani 1 1 d . . .
C20 C 0.19446(6) 0.28285(7) 0.08938(7) 0.0369(10) Uani 1 1 d . . .
N1 N 0.20004(6) 0.42066(6) 0.07645(6) 0.0427(9) Uani 1 1 d . . .
O7 O 0.12904(7) 0.36209(6) 0.10048(7) 0.0888(13) Uani 1 1 d . . .
O14 O 0.14450(5) 0.32882(5) 0.12429(5) 0.0509(9) Uani 1 1 d . . .
C29 C 0.13610(7) 0.30823(7) 0.01977(7) 0.0434(11) Uani 1 1 d . . .
H29 H 0.1220 0.3148 0.0198 0.052 Uiso 1 1 calc R . .
N2 N 0.15203(5) 0.29523(6) 0.05039(6) 0.0416(9) Uani 1 1 d . . .
C12 C 0.20994(8) 0.42826(8) 0.09497(8) 0.0494(12) Uani 1 1 d . . .
O16 O 0.15200(6) 0.33144(6) 0.04549(5) 0.0686(10) Uani 1 1 d . . .
C16 C 0.16890(6) 0.30662(6) 0.10549(7) 0.0343(10) Uani 1 1 d . . .
C15 C 0.16202(7) 0.31955(7) 0.12426(7) 0.0396(11) Uani 1 1 d . . .
O6 O 0.20165(6) 0.44273(6) 0.10562(6) 0.0697(11) Uani 1 1 d . . .
C24 C 0.13362(6) 0.28411(7) 0.01987(7) 0.0387(11) Uani 1 1 d . . .
H24 H 0.1186 0.2801 0.0198 0.046 Uiso 1 1 calc R . .
C19 C 0.18233(7) 0.28321(7) 0.07065(7) 0.0405(11) Uani 1 1 d . . .
H19 H 0.1866 0.2754 0.0589 0.049 Uiso 1 1 calc R . .
C18 C 0.16404(7) 0.29516(7) 0.06976(7) 0.0378(10) Uani 1 1 d . . .
C26 C 0.16740(9) 0.28292(10) 0.0000 0.0379(15) Uani 1 2 d S . .
H26 H 0.1791 0.2740 0.0000 0.046 Uiso 1 2 calc SR . .
O5 O 0.20630(6) 0.39494(6) 0.05142(7) 0.0764(11) Uani 1 1 d . . .
O3 O 0.10587(6) 0.43128(6) 0.06956(6) 0.0712(11) Uani 1 1 d . . .
C25 C 0.14522(10) 0.27488(10) 0.0000 0.0395(15) Uani 1 2 d S . .
H25 H 0.1449 0.2593 0.0000 0.047 Uiso 1 2 calc SR . .
C11 C 0.22950(7) 0.41749(8) 0.09856(7) 0.0444(12) Uani 1 1 d . . .
H11 H 0.2294 0.4107 0.1125 0.053 Uiso 1 1 calc R . .
O4 O 0.12210(6) 0.40362(7) 0.08438(7) 0.0814(12) Uani 1 1 d . . .
O2 O 0.18115(6) 0.47720(5) 0.02235(5) 0.0588(10) Uani 1 1 d . . .
C17 C 0.15729(6) 0.30665(6) 0.08721(6) 0.0354(10) Uani 1 1 d . . .
H17 H 0.1448 0.3144 0.0865 0.042 Uiso 1 1 calc R . .
O17 O 0.2500 0.2500 0.14500(13) 0.083(3) Uani 1 4 d S . .
C10 C 0.23104(7) 0.40036(7) 0.08054(8) 0.0449(12) Uani 1 1 d . . .
H10 H 0.2307 0.3861 0.0866 0.054 Uiso 1 1 calc R . .
C8 C 0.12209(9) 0.42064(8) 0.07419(8) 0.0556(14) Uani 1 1 d . . .
C6 C 0.18045(7) 0.42913(7) 0.06785(7) 0.0398(11) Uani 1 1 d . . .
O10 O 0.21849(12) 0.5000 0.0000 0.082(3) Uani 1 4 d S . .
C21 C 0.18779(6) 0.29474(6) 0.10637(7) 0.0359(10) Uani 1 1 d . . .
H21 H 0.1959 0.2950 0.1187 0.043 Uiso 1 1 calc R . .
C14 C 0.24913(7) 0.44091(7) 0.07380(7) 0.0435(11) Uani 1 1 d . . .
H14 H 0.2481 0.4553 0.0706 0.052 Uiso 1 1 calc R . .
C2 C 0.16270(8) 0.45352(7) 0.04502(7) 0.0424(11) Uani 1 1 d . . .
C9 C 0.21190(8) 0.40410(7) 0.06756(8) 0.0464(12) Uani 1 1 d . . .
O18 O 0.2500 0.2500 0.03339(15) 0.089(3) Uani 1 4 d S . .
O19 O 0.18565(6) 0.31435(6) 0.18565(6) 0.097(3) Uani 1 3 d S . .
C5 C 0.16190(7) 0.42114(7) 0.07462(7) 0.0458(12) Uani 1 1 d . . .
H5 H 0.1617 0.4101 0.0844 0.055 Uiso 1 1 calc R . .
C13 C 0.24899(7) 0.43251(8) 0.09651(7) 0.0449(12) Uani 1 1 d . . .
H13 H 0.2482 0.4441 0.1068 0.054 Uiso 1 1 calc R . .
C3 C 0.14378(8) 0.44594(7) 0.05217(7) 0.0471(12) Uani 1 1 d . . .
H3 H 0.1313 0.4519 0.0471 0.057 Uiso 1 1 calc R . .
C7 C 0.18161(8) 0.44501(7) 0.05291(7) 0.0443(11) Uani 1 1 d . . .
H7 H 0.1947 0.4500 0.0482 0.053 Uiso 1 1 calc R . .
C1 C 0.16346(8) 0.47082(7) 0.02857(8) 0.0462(12) Uani 1 1 d . . .
C4 C 0.14274(8) 0.42975(8) 0.06669(8) 0.0517(13) Uani 1 1 d . . .
O9 O 0.10841(12) 0.5000 0.0000 0.078(2) Uani 1 4 d S . .

loop_
_atom_site_aniso_label
_atom_site_aniso_U_11
_atom_site_aniso_U_22
_atom_site_aniso_U_33
_atom_site_aniso_U_23
_atom_site_aniso_U_13
_atom_site_aniso_U_12
O1 0.072(3) 0.062(3) 0.076(3) 0.029(2) 0.001(2) 0.003(2)
O12 0.0386(18) 0.046(2) 0.055(2) -0.0085(16) -0.0045(16) 0.0094(15)
Zn5 0.0252(3) 0.0252(3) 0.0351(5) 0.000 0.000 0.000
Zn2 0.0280(5) 0.0290(6) 0.0365(6) 0.000 0.000 0.000
Zn6 0.0274(3) 0.0274(3) 0.0350(5) 0.000 0.000 0.000
Zn1 0.0281(5) 0.0321(6) 0.0354(6) 0.000 0.000 0.000
Zn4 0.0401(3) 0.0401(3) 0.0401(3) 0.0064(2) -0.0064(2) 0.0064(2)
Zn3 0.0413(3) 0.0413(3) 0.0413(3) 0.0046(2) -0.0046(2) 0.0046(2)
Zn7 0.0340(2) 0.0340(2) 0.0340(2) 0.0016(2) -0.0016(2) 0.0016(2)
O13 0.050(2) 0.050(2) 0.048(2) -0.0067(15) 0.0013(16) 0.0080(16)
O11 0.0326(18) 0.050(2) 0.065(2) -0.0144(18) 0.0012(16) 0.0005(16)
C27 0.036(4) 0.064(5) 0.040(4) 0.000 0.000 -0.005(3)
C30 0.035(3) 0.031(3) 0.046(3) -0.011(2) 0.003(2) -0.005(2)
C28 0.047(4) 0.032(4) 0.044(4) 0.000 0.000 0.004(3)
C22 0.045(3) 0.031(3) 0.051(3) -0.005(2) -0.001(2) -0.001(2)
O8 0.090(2) 0.090(2) 0.090(2) 0.016(2) -0.016(2) 0.016(2)
C23 0.038(3) 0.039(3) 0.042(3) 0.004(2) -0.001(2) 0.002(2)
O15 0.052(2) 0.053(2) 0.056(2) 0.0024(18) -0.0014(17) -0.0027(18)
C20 0.030(2) 0.035(3) 0.045(3) -0.002(2) -0.001(2) 0.0036(19)
N1 0.052(2) 0.042(2) 0.035(2) -0.0018(17) 0.0012(18) 0.0013(19)
O7 0.114(3) 0.068(3) 0.085(3) 0.007(2) 0.015(3) 0.033(2)
O14 0.048(2) 0.048(2) 0.057(2) -0.0114(16) -0.0034(16) 0.0094(16)
C29 0.041(3) 0.043(3) 0.047(3) -0.004(2) 0.003(2) 0.006(2)
N2 0.035(2) 0.046(2) 0.044(2) -0.0016(19) 0.0017(18) -0.0029(18)
C12 0.058(3) 0.050(3) 0.039(3) -0.004(2) 0.007(2) -0.003(3)
O16 0.089(3) 0.064(3) 0.052(2) 0.0058(19) -0.006(2) 0.000(2)
C16 0.030(2) 0.033(2) 0.040(3) -0.0021(19) 0.003(2) 0.0027(19)
C15 0.028(3) 0.039(3) 0.051(3) -0.002(2) -0.003(2) 0.005(2)
O6 0.065(3) 0.089(3) 0.055(2) -0.020(2) 0.0008(19) 0.007(2)
C24 0.023(2) 0.047(3) 0.046(3) 0.000(2) 0.0035(19) 0.000(2)
C19 0.039(3) 0.044(3) 0.038(3) -0.006(2) 0.004(2) 0.001(2)
C18 0.032(2) 0.039(3) 0.042(3) 0.000(2) 0.000(2) -0.001(2)
C26 0.027(3) 0.050(4) 0.037(4) 0.000 0.000 0.004(3)
O5 0.068(3) 0.074(3) 0.087(3) -0.027(2) -0.013(2) 0.006(2)
O3 0.055(2) 0.073(3) 0.086(3) 0.014(2) -0.001(2) 0.003(2)
C25 0.042(4) 0.035(4) 0.041(4) 0.000 0.000 -0.006(3)
C11 0.040(3) 0.056(3) 0.037(3) 0.007(2) 0.001(2) 0.004(2)
O4 0.077(3) 0.073(3) 0.094(3) 0.028(2) 0.027(2) -0.001(2)
O2 0.067(3) 0.050(2) 0.059(2) 0.0152(17) 0.0087(18) -0.0056(18)
C17 0.026(2) 0.038(3) 0.042(3) 0.002(2) 0.0028(19) 0.0053(19)
O17 0.096(4) 0.096(4) 0.056(5) 0.000 0.000 0.000
C10 0.045(3) 0.033(3) 0.057(3) -0.003(2) 0.001(2) -0.007(2)
C8 0.049(3) 0.054(3) 0.065(4) 0.015(3) -0.004(3) 0.007(3)
C6 0.043(3) 0.043(3) 0.033(3) -0.002(2) -0.003(2) 0.005(2)
O10 0.044(5) 0.103(6) 0.098(6) 0.000 0.000 0.000
C21 0.033(3) 0.032(2) 0.043(3) -0.005(2) -0.006(2) -0.001(2)
C14 0.052(3) 0.033(2) 0.046(3) -0.0039(19) 0.001(2) -0.002(2)
C2 0.055(3) 0.039(3) 0.034(3) 0.001(2) -0.003(2) 0.003(2)
C9 0.049(3) 0.042(3) 0.047(3) -0.004(2) 0.001(2) -0.001(2)
O18 0.090(4) 0.090(4) 0.087(7) 0.000 0.000 0.000
O19 0.097(3) 0.097(3) 0.097(3) 0.031(2) -0.031(2) 0.031(2)
C5 0.046(3) 0.047(3) 0.045(3) 0.012(2) -0.001(2) -0.001(2)
C13 0.057(3) 0.041(3) 0.037(3) -0.008(2) 0.003(2) 0.001(2)
C3 0.048(3) 0.045(3) 0.048(3) 0.010(2) -0.009(2) 0.003(2)
C7 0.045(3) 0.046(3) 0.042(3) 0.001(2) 0.005(2) -0.006(2)
C1 0.053(3) 0.036(3) 0.049(3) -0.001(2) 0.002(3) -0.002(2)
C4 0.053(3) 0.049(3) 0.052(3) 0.011(3) 0.004(2) -0.004(2)
O9 0.043(4) 0.101(6) 0.089(6) 0.000 0.000 0.000

loop_
_atom_type_symbol
_atom_type_description
_atom_type_scat_dispersion_real
_atom_type_scat_dispersion_imag
_atom_type_scat_source
C C 0.0033 0.0016 'International Tables Vol C Tables 4.2.6.8 and 6.1.1.4'
H H 0.0000 0.0000 'International Tables Vol C Tables 4.2.6.8 and 6.1.1.4'
O O 0.0106 0.0060 'International Tables Vol C Tables 4.2.6.8 and 6.1.1.4'
N N 0.0061 0.0033 'International Tables Vol C Tables 4.2.6.8 and 6.1.1.4'
Zn Zn 0.2839 1.4301 'International Tables Vol C Tables 4.2.6.8 and 6.1.1.4'

loop_
_geom_angle_atom_site_label_1
_geom_angle_atom_site_label_2
_geom_angle_atom_site_label_3
_geom_angle
_geom_angle_site_symmetry_1
_geom_angle_site_symmetry_3
_geom_angle_publ_flag
C1 O1 Zn1 129.5(4) . . ?
C30 O12 Zn6 124.1(3) . . ?
O11 Zn5 O11 87.32(4) 75 28_554 ?
O11 Zn5 O11 87.32(4) 75 50_554 ?
O11 Zn5 O11 155.02(19) 28_554 50_554 ?
O11 Zn5 O11 155.02(19) 75 . ?
O11 Zn5 O11 87.32(4) 28_554 . ?
O11 Zn5 O11 87.31(4) 50_554 . ?
O11 Zn5 O18 102.49(9) 75 . ?
O11 Zn5 O18 102.49(9) 28_554 . ?
O11 Zn5 O18 102.49(9) 50_554 . ?
O11 Zn5 O18 102.50(9) . . ?
O11 Zn5 Zn6 77.51(9) 75 . ?
O11 Zn5 Zn6 77.51(9) 28_554 . ?
O11 Zn5 Zn6 77.51(9) 50_554 . ?
O11 Zn5 Zn6 77.50(9) . . ?
O18 Zn5 Zn6 180.0 . . ?
O10 Zn2 O2 100.66(11) . . ?
O10 Zn2 O2 100.66(11) . 99 ?
O2 Zn2 O2 86.93(18) . 99 ?
O10 Zn2 O2 100.66(11) . 103_565 ?
O2 Zn2 O2 89.14(18) . 103_565 ?
O2 Zn2 O2 158.7(2) 99 103_565 ?
O10 Zn2 O2 100.66(11) . 5_565 ?
O2 Zn2 O2 158.7(2) . 5_565 ?
O2 Zn2 O2 89.14(18) 99 5_565 ?
O2 Zn2 O2 86.93(18) 103_565 5_565 ?
O10 Zn2 Zn1 180.0 . . ?
O2 Zn2 Zn1 79.34(11) . . ?
O2 Zn2 Zn1 79.34(11) 99 . ?
O2 Zn2 Zn1 79.34(11) 103_565 . ?
O2 Zn2 Zn1 79.34(11) 5_565 . ?
O17 Zn6 O12 100.25(10) . 75 ?
O17 Zn6 O12 100.25(10) . 28_554 ?
O12 Zn6 O12 88.19(3) 75 28_554 ?
O17 Zn6 O12 100.25(10) . 50_554 ?
O12 Zn6 O12 88.19(3) 75 50_554 ?
O12 Zn6 O12 159.51(19) 28_554 50_554 ?
O17 Zn6 O12 100.25(10) . . ?
O12 Zn6 O12 159.51(19) 75 . ?
O12 Zn6 O12 88.19(3) 28_554 . ?
O12 Zn6 O12 88.18(3) 50_554 . ?
O17 Zn6 Zn5 180.0 . . ?
O12 Zn6 Zn5 79.75(10) 75 . ?
O12 Zn6 Zn5 79.75(10) 28_554 . ?
O12 Zn6 Zn5 79.75(10) 50_554 . ?
O12 Zn6 Zn5 79.75(10) . . ?
O9 Zn1 O1 101.09(12) . 103_565 ?
O9 Zn1 O1 101.09(12) . 99 ?
O1 Zn1 O1 157.8(2) 103_565 99 ?
O9 Zn1 O1 101.09(12) . 5_565 ?
O1 Zn1 O1 87.8(2) 103_565 5_565 ?
O1 Zn1 O1 88.0(2) 99 5_565 ?
O9 Zn1 O1 101.09(12) . . ?
O1 Zn1 O1 88.0(2) 103_565 . ?
O1 Zn1 O1 87.8(2) 99 . ?
O1 Zn1 O1 157.8(2) 5_565 . ?
O9 Zn1 Zn2 180.0 . . ?
O1 Zn1 Zn2 78.91(12) 103_565 . ?
O1 Zn1 Zn2 78.91(12) 99 . ?
O1 Zn1 Zn2 78.91(12) 5_565 . ?
O1 Zn1 Zn2 78.91(12) . . ?
O4 Zn4 O4 91.80(16) 71_554 37 ?
O4 Zn4 O4 91.80(16) 71_554 . ?
O4 Zn4 O4 91.80(16) 37 . ?
O4 Zn4 O7 85.55(16) 71_554 71_554 ?
O4 Zn4 O7 175.82(18) 37 71_554 ?
O4 Zn4 O7 91.52(18) . 71_554 ?
O4 Zn4 O7 91.51(18) 71_554 37 ?
O4 Zn4 O7 85.55(16) 37 37 ?
O4 Zn4 O7 175.82(18) . 37 ?
O7 Zn4 O7 91.28(17) 71_554 37 ?
O4 Zn4 O7 175.82(18) 71_554 . ?
O4 Zn4 O7 91.52(18) 37 . ?
O4 Zn4 O7 85.55(16) . . ?
O7 Zn4 O7 91.28(17) 71_554 . ?
O7 Zn4 O7 91.28(17) 37 . ?
O3 Zn3 O3 115.82(8) . 37 ?
O3 Zn3 O3 115.82(8) . 71_554 ?
O3 Zn3 O3 115.82(8) 37 71_554 ?
O3 Zn3 O8 101.97(12) . . ?
O3 Zn3 O8 101.97(12) 37 . ?
O3 Zn3 O8 101.97(12) 71_554 . ?
O13 Zn7 O13 119.24(3) 37 . ?
O13 Zn7 O13 119.24(3) 37 71_554 ?
O13 Zn7 O13 119.24(3) . 71_554 ?
O13 Zn7 O19 95.04(10) 37 . ?
O13 Zn7 O19 95.04(10) . . ?
O13 Zn7 O19 95.04(10) 71_554 . ?
C15 O13 Zn7 121.3(3) . . ?
C30 O11 Zn5 127.0(3) . . ?
C26 C27 C28 113.3(6) . . ?
C26 C27 H27 123.4 . . ?
C28 C27 H27 123.4 . . ?
O11 C30 O12 125.3(4) . . ?
O11 C30 C20 117.3(4) . . ?
O12 C30 C20 117.3(4) . . ?
C27 C28 C29 107.9(4) . . ?
C27 C28 C29 107.9(4) . 99 ?
C29 C28 C29 109.0(5) . 99 ?
C27 C28 H28 110.7 . . ?
C29 C28 H28 110.7 . . ?
C29 C28 H28 110.7 99 . ?
O16 C22 N2 122.3(4) . . ?
O16 C22 C29 127.3(4) . . ?
N2 C22 C29 110.4(4) . . ?
O15 C23 N2 124.4(4) . . ?
O15 C23 C24 127.7(4) . . ?
N2 C23 C24 107.9(4) . . ?
C21 C20 C19 118.6(4) . . ?
C21 C20 C30 121.8(4) . . ?
C19 C20 C30 119.5(4) . . ?
C9 N1 C12 110.4(4) . . ?
C9 N1 C6 125.4(4) . . ?
C12 N1 C6 124.2(4) . . ?
C22 C29 C24 106.0(4) . . ?
C22 C29 C28 112.6(4) . . ?
C24 C29 C28 110.1(4) . . ?
C22 C29 H29 109.3 . . ?
C24 C29 H29 109.3 . . ?
C28 C29 H29 109.3 . . ?
C22 N2 C23 111.3(4) . . ?
C22 N2 C18 123.8(4) . . ?
C23 N2 C18 124.9(4) . . ?
O6 C12 N1 120.6(5) . . ?
O6 C12 C11 128.7(5) . . ?
N1 C12 C11 110.7(4) . . ?
C17 C16 C21 119.2(4) . . ?
C17 C16 C15 120.6(4) . . ?
C21 C16 C15 120.2(4) . . ?
O14 C15 O13 122.7(4) . . ?
O14 C15 C16 120.7(4) . . ?
O13 C15 C16 116.5(4) . . ?
C23 C24 C29 104.4(4) . . ?
C23 C24 C25 111.3(4) . . ?
C29 C24 C25 108.6(4) . . ?
C23 C24 H24 110.8 . . ?
C29 C24 H24 110.8 . . ?
C25 C24 H24 110.8 . . ?
C18 C19 C20 119.9(4) . . ?
C18 C19 H19 120.1 . . ?
C20 C19 H19 120.1 . . ?
C19 C18 C17 120.7(4) . . ?
C19 C18 N2 118.5(4) . . ?
C17 C18 N2 120.8(4) . . ?
C27 C26 C25 114.8(6) . . ?
C27 C26 H26 122.6 . . ?
C25 C26 H26 122.6 . . ?
C8 O3 Zn3 121.9(4) . . ?
C26 C25 C24 108.2(3) . 99 ?
C26 C25 C24 108.2(3) . . ?
C24 C25 C24 106.6(5) 99 . ?
C26 C25 H25 111.2 . . ?
C24 C25 H25 111.2 99 . ?
C24 C25 H25 111.2 . . ?
C12 C11 C13 112.3(4) . . ?
C12 C11 C10 105.4(4) . . ?
C13 C11 C10 108.0(4) . . ?
C12 C11 H11 110.3 . . ?
C13 C11 H11 110.3 . . ?
C10 C11 H11 110.3 . . ?
C8 O4 Zn4 145.2(4) . . ?
C1 O2 Zn2 127.4(4) . . ?
C16 C17 C18 120.3(4) . . ?
C16 C17 H17 119.8 . . ?
C18 C17 H17 119.8 . . ?
C9 C10 C13 110.9(4) . 88 ?
C9 C10 C11 103.9(4) . . ?
C13 C10 C11 110.7(4) 88 . ?
C9 C10 H10 110.4 . . ?
C13 C10 H10 110.4 88 . ?
C11 C10 H10 110.4 . . ?
O4 C8 O3 125.3(5) . . ?
O4 C8 C4 119.4(5) . . ?
O3 C8 C4 115.4(5) . . ?
C5 C6 C7 122.5(4) . . ?
C5 C6 N1 119.0(4) . . ?
C7 C6 N1 118.5(4) . . ?
C20 C21 C16 121.3(4) . . ?
C20 C21 H21 119.4 . . ?
C16 C21 H21 119.4 . . ?
C14 C14 C13 114.6(2) 88 . ?
C14 C14 H14 122.7 88 . ?
C13 C14 H14 122.7 . . ?
C3 C2 C7 119.6(4) . . ?
C3 C2 C1 120.7(4) . . ?
C7 C2 C1 119.7(4) . . ?
O5 C9 N1 122.1(5) . . ?
O5 C9 C10 128.4(5) . . ?
N1 C9 C10 109.5(4) . . ?
C6 C5 C4 119.1(4) . . ?
C6 C5 H5 120.4 . . ?
C4 C5 H5 120.4 . . ?
C10 C13 C14 107.8(4) 88 . ?
C10 C13 C11 108.3(4) 88 . ?
C14 C13 C11 107.1(4) . . ?
C10 C13 H13 111.2 88 . ?
C14 C13 H13 111.2 . . ?
C11 C13 H13 111.2 . . ?
C2 C3 C4 121.6(5) . . ?
C2 C3 H3 119.2 . . ?
C4 C3 H3 119.2 . . ?
C6 C7 C2 118.5(4) . . ?
C6 C7 H7 120.8 . . ?
C2 C7 H7 120.8 . . ?
O2 C1 O1 124.9(5) . . ?
O2 C1 C2 118.5(5) . . ?
O1 C1 C2 116.6(4) . . ?
C3 C4 C5 118.7(5) . . ?
C3 C4 C8 122.5(5) . . ?
C5 C4 C8 118.8(4) . . ?

loop_
_geom_bond_atom_site_label_1
_geom_bond_atom_site_label_2
_geom_bond_distance
_geom_bond_site_symmetry_2
_geom_bond_publ_flag
O1 C1 1.261(6) . ?
O1 Zn1 2.014(4) . ?
O12 C30 1.269(5) . ?
O12 Zn6 2.054(3) . ?
Zn5 O11 2.041(3) 75 ?
Zn5 O11 2.041(3) 28_554 ?
Zn5 O11 2.041(3) 50_554 ?
Zn5 O11 2.041(3) . ?
Zn5 O18 2.066(9) . ?
Zn5 Zn6 2.9794(13) . ?
Zn2 O10 1.977(8) . ?
Zn2 O2 2.049(3) . ?
Zn2 O2 2.049(3) 99 ?
Zn2 O2 2.049(3) 103_565 ?
Zn2 O2 2.049(3) 5_565 ?
Zn2 Zn1 2.9923(13) . ?
Zn6 O17 1.997(8) . ?
Zn6 O12 2.054(3) 75 ?
Zn6 O12 2.054(3) 28_554 ?
Zn6 O12 2.054(3) 50_554 ?
Zn1 O9 1.976(7) . ?
Zn1 O1 2.014(4) 103_565 ?
Zn1 O1 2.014(4) 99 ?
Zn1 O1 2.014(4) 5_565 ?
Zn4 O4 2.073(4) 71_554 ?
Zn4 O4 2.073(4) 37 ?
Zn4 O4 2.074(4) . ?
Zn4 O7 2.114(4) 71_554 ?
Zn4 O7 2.114(4) 37 ?
Zn4 O7 2.114(4) . ?
Zn3 O3 1.935(4) . ?
Zn3 O3 1.935(4) 37 ?
Zn3 O3 1.935(4) 71_554 ?
Zn3 O8 2.001(7) . ?
Zn7 O13 1.936(3) 37 ?
Zn7 O13 1.936(3) . ?
Zn7 O13 1.936(3) 71_554 ?
Zn7 O19 2.073(7) . ?
O13 C15 1.290(5) . ?
O11 C30 1.262(5) . ?
C27 C26 1.343(9) . ?
C27 C28 1.492(9) . ?
C27 H27 0.9300 . ?
C30 C20 1.507(6) . ?
C28 C29 1.532(6) . ?
C28 C29 1.533(6) 99 ?
C28 H28 0.9800 . ?
C22 O16 1.239(5) . ?
C22 N2 1.391(5) . ?
C22 C29 1.443(6) . ?
C23 O15 1.208(5) . ?
C23 N2 1.401(5) . ?
C23 C24 1.512(6) . ?
C20 C21 1.374(6) . ?
C20 C19 1.408(6) . ?
N1 C9 1.402(6) . ?
N1 C12 1.409(6) . ?
N1 C6 1.452(6) . ?
O14 C15 1.251(5) . ?
C29 C24 1.530(6) . ?
C29 H29 0.9800 . ?
N2 C18 1.437(5) . ?
C12 O6 1.249(5) . ?
C12 C11 1.427(7) . ?
C16 C17 1.366(5) . ?
C16 C21 1.409(5) . ?
C16 C15 1.502(6) . ?
C24 C25 1.564(5) . ?
C24 H24 0.9800 . ?
C19 C18 1.380(6) . ?
C19 H19 0.9300 . ?
C18 C17 1.386(5) . ?
C26 C25 1.488(8) . ?
C26 H26 0.9300 . ?
O5 C9 1.223(5) . ?
O3 C8 1.259(6) . ?
C25 C24 1.564(5) 99 ?
C25 H25 0.9800 . ?
C11 C13 1.557(6) . ?
C11 C10 1.572(7) . ?
C11 H11 0.9800 . ?
O4 C8 1.251(6) . ?
O2 C1 1.250(6) . ?
C17 H17 0.9300 . ?
C10 C9 1.478(7) . ?
C10 C13 1.518(6) 88 ?
C10 H10 0.9800 . ?
C8 C4 1.500(7) . ?
C6 C5 1.344(6) . ?
C6 C7 1.378(6) . ?
C21 H21 0.9300 . ?
C14 C14 1.317(9) 88 ?
C14 C13 1.528(6) . ?
C14 H14 0.9300 . ?
C2 C3 1.363(6) . ?
C2 C7 1.400(6) . ?
C2 C1 1.507(6) . ?
C5 C4 1.417(7) . ?
C5 H5 0.9300 . ?
C13 C10 1.518(6) 88 ?
C13 H13 0.9800 . ?
C3 C4 1.374(6) . ?
C3 H3 0.9300 . ?
C7 H7 0.9300 . ?

loop_
_platon_squeeze_void_nr
_platon_squeeze_void_average_x
_platon_squeeze_void_average_y
_platon_squeeze_void_average_z
_platon_squeeze_void_volume
_platon_squeeze_void_count_electrons
_platon_squeeze_void_content
1 -0.030 -0.008 -0.008 130240 34328 ' '
